data_1547784
loop_
_publ_author_name
'Maity, Sanjay'
'Saha, Mithu'
'Hazra, Gurupada'
'Ghorai, Prasanta'

_publ_section_title
;
 Switchable Chemoselectivity for Organocatalytic, Asymmetric Malononitrile
 Addition to ortho-Formyl Chalcones.
;
_journal_issue 21
_journal_name_full 'Organic letters'
_journal_page_first 5872
_journal_page_last 5875
_journal_paper_doi 10.1021/acs.orglett.7b02862
_journal_volume 19
_journal_year 2017
_chemical_absolute_configuration unk
_chemical_formula_sum 'C20 H15 Br N2 O2'
_chemical_formula_weight 395.25
_space_group_crystal_system orthorhombic
_space_group_IT_number 19
_space_group_name_Hall 'P 2ac 2ab'
_space_group_name_H-M_alt 'P 21 21 21'
_symmetry_space_group_name_Hall 'P 2ac 2ab'
_symmetry_space_group_name_H-M 'P 21 21 21'
_atom_sites_solution_hydrogens geom
_audit_creation_method SHELXL-2014/6
_cell_angle_alpha 90
_cell_angle_beta 90
_cell_angle_gamma 90
_cell_formula_units_Z 4
_cell_length_a 6.1589(6)
_cell_length_b 7.3312(8)
_cell_length_c 38.746(4)
_cell_measurement_reflns_used 9956
_cell_measurement_temperature 120(2)
_cell_measurement_theta_max 24.86
_cell_measurement_theta_min 2.83
_cell_volume 1749.5(3)
_computing_structure_refinement 'SHELXL-2014/6 (Sheldrick, 2014)'
_diffrn_ambient_temperature 120(2)
_diffrn_measured_fraction_theta_full 0.999
_diffrn_measured_fraction_theta_max 0.996
_diffrn_measurement_device_type 'Bruker APEX-II CCD'
_diffrn_measurement_method '\f and \w scans'
_diffrn_radiation_type MoK\a
_diffrn_radiation_wavelength 0.71073
_diffrn_reflns_av_R_equivalents 0.0699
_diffrn_reflns_av_unetI/netI 0.0485
_diffrn_reflns_Laue_measured_fraction_full 0.999
_diffrn_reflns_Laue_measured_fraction_max 0.996
_diffrn_reflns_limit_h_max 7
_diffrn_reflns_limit_h_min -7
_diffrn_reflns_limit_k_max 9
_diffrn_reflns_limit_k_min -9
_diffrn_reflns_limit_l_max 49
_diffrn_reflns_limit_l_min -49
_diffrn_reflns_number 32974
_diffrn_reflns_point_group_measured_fraction_full 0.998
_diffrn_reflns_point_group_measured_fraction_max 0.993
_diffrn_reflns_theta_full 25.242
_diffrn_reflns_theta_max 27.205
_diffrn_reflns_theta_min 2.828
_exptl_absorpt_coefficient_mu 2.365
_exptl_crystal_colour white
_exptl_crystal_density_diffrn 1.501
_exptl_crystal_description block
_exptl_crystal_F_000 800
_exptl_crystal_size_max 0.40
_exptl_crystal_size_mid 0.39
_exptl_crystal_size_min 0.32
_refine_diff_density_max 0.386
_refine_diff_density_min -0.244
_refine_diff_density_rms 0.056
_refine_ls_abs_structure_details
;
 Flack x determined using 1188 quotients [(I+)-(I-)]/[(I+)+(I-)]
 (Parsons, Flack and Wagner, Acta Cryst. B69 (2013) 249-259).
;
_refine_ls_abs_structure_Flack 0.024(5)
_refine_ls_extinction_method none
_refine_ls_goodness_of_fit_ref 1.033
_refine_ls_hydrogen_treatment constr
_refine_ls_matrix_type full
_refine_ls_number_parameters 227
_refine_ls_number_reflns 3881
_refine_ls_number_restraints 0
_refine_ls_restrained_S_all 1.033
_refine_ls_R_factor_all 0.0464
_refine_ls_R_factor_gt 0.0318
_refine_ls_shift/su_max 0.001
_refine_ls_shift/su_mean 0.000
_refine_ls_structure_factor_coef Fsqd
_refine_ls_weighting_details 'w=1/[\s^2^(Fo^2^)+(0.0245P)^2^] where P=(Fo^2^+2Fc^2^)/3'
_refine_ls_weighting_scheme calc
_refine_ls_wR_factor_gt 0.0552
_refine_ls_wR_factor_ref 0.0581
_reflns_Friedel_coverage 0.691
_reflns_Friedel_fraction_full 0.998
_reflns_Friedel_fraction_max 0.990
_reflns_number_gt 3306
_reflns_number_total 3881
_reflns_threshold_expression 'I > 2\s(I)'
_cod_data_source_file ol7b02862_si_003.cif
_cod_data_source_block TRYA2
_cod_depositor_comments 'Adding full bibliography for 1547784--1547785.cif.'
_cod_database_code 1547784
_shelx_space_group_comment
;
The symmetry employed for this shelxl refinement is uniquely defined
by the following loop, which should always be used as a source of
symmetry information in preference to the above space-group names.
They are only intended as comments.
;
_shelxl_version_number 2014/6

loop_
_space_group_symop_operation_xyz
'x, y, z'
'x+1/2, -y+1/2, -z'
'-x, y+1/2, -z+1/2'
'-x+1/2, -y, z+1/2'

loop_
_atom_site_label
_atom_site_type_symbol
_atom_site_fract_x
_atom_site_fract_y
_atom_site_fract_z
_atom_site_U_iso_or_equiv
_atom_site_adp_type
_atom_site_occupancy
_atom_site_site_symmetry_order
_atom_site_calc_flag
_atom_site_refinement_flags_posn
_atom_site_refinement_flags_adp
Br1 Br 1.34081(5) 0.93735(5) -0.03703(2) 0.03300(11) Uani 1 1 d . .
O1 O 0.4539(3) 0.8484(3) 0.13276(5) 0.0261(5) Uani 1 1 d . .
O2 O 0.5917(3) 1.1459(3) 0.08666(5) 0.0279(5) Uani 1 1 d . .
N1 N 0.8261(4) 0.4636(4) 0.13298(7) 0.0361(7) Uani 1 1 d . .
N2 N 0.2217(4) 0.2663(4) 0.17367(7) 0.0329(7) Uani 1 1 d . .
C1 C 0.6449(5) 0.4829(4) 0.13487(7) 0.0215(7) Uani 1 1 d . .
C2 C 0.4087(4) 0.5222(4) 0.13706(7) 0.0201(7) Uani 1 1 d . .
C3 C 0.3824(5) 0.7100(4) 0.15583(7) 0.0231(7) Uani 1 1 d . .
H8 H 0.2266 0.7302 0.1620 0.028 Uiso 1 1 calc R U
C4 C 0.6267(5) 0.9576(4) 0.14797(7) 0.0238(7) Uani 1 1 d . .
H9 H 0.5713 1.0838 0.1522 0.029 Uiso 1 1 calc R U
C5 C 0.8173(5) 0.9671(4) 0.12349(6) 0.0234(7) Uani 1 1 d . .
H11 H 0.8691 0.8419 0.1186 0.028 Uiso 1 1 calc R U
H10 H 0.9374 1.0345 0.1347 0.028 Uiso 1 1 calc R U
C6 C 0.7596(5) 1.0607(5) 0.08962(7) 0.0212(6) Uani 1 1 d . .
C7 C 0.9092(4) 1.0377(4) 0.05990(7) 0.0193(7) Uani 1 1 d . .
C8 C 0.8323(5) 1.0774(4) 0.02676(7) 0.0241(6) Uani 1 1 d . .
H14 H 0.6899 1.1249 0.0240 0.029 Uiso 1 1 calc R U
C9 C 0.9587(5) 1.0489(4) -0.00175(7) 0.0252(7) Uani 1 1 d . .
H15 H 0.9045 1.0759 -0.0241 0.030 Uiso 1 1 calc R U
C10 C 1.1662(5) 0.9805(4) 0.00238(7) 0.0229(7) Uani 1 1 d . .
C11 C 0.3054(5) 0.3781(4) 0.15788(7) 0.0230(7) Uani 1 1 d . .
C12 C 0.3120(5) 0.5246(4) 0.10041(7) 0.0252(7) Uani 1 1 d . .
H1 H 0.3303 0.4043 0.0898 0.038 Uiso 1 1 calc R U
H2 H 0.3871 0.6166 0.0865 0.038 Uiso 1 1 calc R U
H3 H 0.1571 0.5544 0.1017 0.038 Uiso 1 1 calc R U
C13 C 0.5220(5) 0.7297(4) 0.18738(7) 0.0240(7) Uani 1 1 d . .
C14 C 0.5251(5) 0.6270(5) 0.21769(8) 0.0305(8) Uani 1 1 d . .
H7 H 0.4212 0.5335 0.2217 0.037 Uiso 1 1 calc R U
C15 C 0.6854(6) 0.6662(5) 0.24184(7) 0.0364(8) Uani 1 1 d . .
H6 H 0.6916 0.5980 0.2627 0.044 Uiso 1 1 calc R U
C16 C 0.8357(6) 0.8025(5) 0.23607(7) 0.0357(8) Uani 1 1 d . .
H5 H 0.9441 0.8257 0.2530 0.043 Uiso 1 1 calc R U
C17 C 0.8317(6) 0.9058(4) 0.20627(7) 0.0311(8) Uani 1 1 d . .
H4 H 0.9353 0.9995 0.2024 0.037 Uiso 1 1 calc R U
C18 C 0.6700(5) 0.8678(4) 0.18197(7) 0.0240(7) Uani 1 1 d . .
C19 C 1.1217(5) 0.9742(4) 0.06344(7) 0.0235(7) Uani 1 1 d . .
H13 H 1.1782 0.9506 0.0858 0.028 Uiso 1 1 calc R U
C20 C 1.2507(5) 0.9451(4) 0.03482(7) 0.0254(6) Uani 1 1 d . .
H12 H 1.3950 0.9014 0.0373 0.031 Uiso 1 1 calc R U

loop_
_atom_site_aniso_label
_atom_site_aniso_U_11
_atom_site_aniso_U_22
_atom_site_aniso_U_33
_atom_site_aniso_U_23
_atom_site_aniso_U_13
_atom_site_aniso_U_12
Br1 0.03914(18) 0.03145(18) 0.02842(16) -0.00190(16) 0.00811(16) 0.00576(17)
O1 0.0272(11) 0.0252(13) 0.0260(11) 0.0064(10) -0.0011(9) -0.0023(10)
O2 0.0278(12) 0.0244(13) 0.0314(12) 0.0018(10) 0.0000(9) 0.0052(11)
N1 0.0210(14) 0.0434(19) 0.0437(15) 0.0004(14) 0.0007(13) 0.0044(16)
N2 0.0305(16) 0.0370(19) 0.0312(15) 0.0068(14) -0.0021(12) -0.0046(14)
C1 0.0224(17) 0.0212(17) 0.0210(14) 0.0014(12) -0.0011(13) 0.0013(14)
C2 0.0144(14) 0.0226(19) 0.0233(15) 0.0028(13) 0.0013(12) 0.0030(12)
C3 0.0231(17) 0.0253(18) 0.0208(14) 0.0041(13) 0.0038(13) 0.0022(14)
C4 0.0264(16) 0.0199(17) 0.0250(14) -0.0039(14) 0.0017(13) -0.0006(15)
C5 0.0247(15) 0.0234(18) 0.0221(14) -0.0008(12) -0.0010(13) 0.0017(15)
C6 0.0267(15) 0.0150(16) 0.0218(15) 0.0008(15) -0.0025(12) -0.0063(15)
C7 0.0226(15) 0.0103(16) 0.0250(15) -0.0005(13) -0.0034(11) -0.0016(13)
C8 0.0246(14) 0.0194(16) 0.0283(15) 0.0032(13) -0.0018(14) -0.0018(16)
C9 0.0316(17) 0.0210(18) 0.0229(15) 0.0005(15) -0.0041(13) -0.0005(16)
C10 0.0281(16) 0.0175(16) 0.0231(14) -0.0008(12) 0.0040(14) -0.0011(15)
C11 0.0183(16) 0.0287(19) 0.0218(15) 0.0011(13) -0.0040(13) 0.0000(14)
C12 0.0196(15) 0.034(2) 0.0217(14) 0.0015(13) -0.0016(13) 0.0007(15)
C13 0.0255(17) 0.0256(19) 0.0208(15) -0.0029(14) 0.0034(13) 0.0041(15)
C14 0.0391(19) 0.030(2) 0.0219(16) 0.0017(14) 0.0068(15) -0.0037(17)
C15 0.052(2) 0.040(2) 0.0171(15) 0.0018(15) -0.0013(16) 0.001(2)
C16 0.042(2) 0.045(2) 0.0196(15) -0.0061(15) -0.0032(17) 0.000(2)
C17 0.0358(17) 0.033(2) 0.0246(15) -0.0070(14) 0.0046(15) -0.0055(18)
C18 0.0303(16) 0.0217(17) 0.0200(14) -0.0044(12) 0.0053(15) 0.0037(16)
C19 0.0239(17) 0.0235(19) 0.0231(15) 0.0046(13) -0.0053(12) -0.0037(14)
C20 0.0217(13) 0.0252(17) 0.0294(15) 0.0074(18) -0.0013(13) -0.0010(13)

loop_
_atom_type_symbol
_atom_type_description
_atom_type_scat_dispersion_real
_atom_type_scat_dispersion_imag
_atom_type_scat_source
C C 0.0033 0.0016 'International Tables Vol C Tables 4.2.6.8 and 6.1.1.4'
H H 0.0000 0.0000 'International Tables Vol C Tables 4.2.6.8 and 6.1.1.4'
N N 0.0061 0.0033 'International Tables Vol C Tables 4.2.6.8 and 6.1.1.4'
O O 0.0106 0.0060 'International Tables Vol C Tables 4.2.6.8 and 6.1.1.4'
Br Br -0.2901 2.4595 'International Tables Vol C Tables 4.2.6.8 and 6.1.1.4'

loop_
_geom_angle_atom_site_label_1
_geom_angle_atom_site_label_2
_geom_angle_atom_site_label_3
_geom_angle
C3 O1 C4 111.4(2)
N1 C1 C2 176.0(3)
C11 C2 C1 108.4(2)
C11 C2 C12 110.2(2)
C1 C2 C12 109.2(2)
C11 C2 C3 109.3(2)
C1 C2 C3 107.4(2)
C12 C2 C3 112.2(2)
O1 C3 C13 105.4(2)
O1 C3 C2 107.7(2)
C13 C3 C2 113.8(2)
O1 C3 H8 109.9
C13 C3 H8 109.9
C2 C3 H8 109.9
O1 C4 C18 104.2(2)
O1 C4 C5 109.8(2)
C18 C4 C5 115.8(2)
O1 C4 H9 108.9
C18 C4 H9 108.9
C5 C4 H9 108.9
C4 C5 C6 112.4(2)
C4 C5 H11 109.1
C6 C5 H11 109.1
C4 C5 H10 109.1
C6 C5 H10 109.1
H11 C5 H10 107.9
O2 C6 C7 120.9(3)
O2 C6 C5 120.8(3)
C7 C6 C5 118.2(3)
C19 C7 C8 118.5(3)
C19 C7 C6 122.9(3)
C8 C7 C6 118.6(3)
C9 C8 C7 121.2(3)
C9 C8 H14 119.4
C7 C8 H14 119.4
C8 C9 C10 119.2(3)
C8 C9 H15 120.4
C10 C9 H15 120.4
C9 C10 C20 121.4(3)
C9 C10 Br1 119.5(2)
C20 C10 Br1 119.1(2)
N2 C11 C2 178.7(3)
C2 C12 H1 109.5
C2 C12 H2 109.5
H1 C12 H2 109.5
C2 C12 H3 109.5
H1 C12 H3 109.5
H2 C12 H3 109.5
C18 C13 C14 121.0(3)
C18 C13 C3 109.0(3)
C14 C13 C3 129.9(3)
C15 C14 C13 117.7(3)
C15 C14 H7 121.2
C13 C14 H7 121.2
C16 C15 C14 121.1(3)
C16 C15 H6 119.4
C14 C15 H6 119.4
C15 C16 C17 121.3(3)
C15 C16 H5 119.3
C17 C16 H5 119.3
C16 C17 C18 117.8(3)
C16 C17 H4 121.1
C18 C17 H4 121.1
C13 C18 C17 121.0(3)
C13 C18 C4 109.8(3)
C17 C18 C4 129.2(3)
C20 C19 C7 120.8(3)
C20 C19 H13 119.6
C7 C19 H13 119.6
C19 C20 C10 118.9(3)
C19 C20 H12 120.5
C10 C20 H12 120.5

loop_
_geom_bond_atom_site_label_1
_geom_bond_atom_site_label_2
_geom_bond_distance
Br1 C10 1.894(3)
O1 C3 1.422(3)
O1 C4 1.456(3)
O2 C6 1.213(4)
N1 C1 1.127(4)
N2 C11 1.145(4)
C1 C2 1.485(4)
C2 C11 1.474(4)
C2 C12 1.540(4)
C2 C3 1.565(4)
C3 C13 1.502(4)
C3 H8 1.0000
C4 C18 1.497(4)
C4 C5 1.511(4)
C4 H9 1.0000
C5 C6 1.523(4)
C5 H11 0.9900
C5 H10 0.9900
C6 C7 1.484(4)
C7 C19 1.396(4)
C7 C8 1.399(4)
C8 C9 1.367(4)
C8 H14 0.9500
C9 C10 1.382(4)
C9 H15 0.9500
C10 C20 1.385(4)
C12 H1 0.9800
C12 H2 0.9800
C12 H3 0.9800
C13 C18 1.378(4)
C13 C14 1.395(4)
C14 C15 1.390(5)
C14 H7 0.9500
C15 C16 1.380(5)
C15 H6 0.9500
C16 C17 1.381(4)
C16 H5 0.9500
C17 C18 1.398(4)
C17 H4 0.9500
C19 C20 1.381(4)
C19 H13 0.9500
C20 H12 0.9500

loop_
_geom_hbond_atom_site_label_D
_geom_hbond_atom_site_label_H
_geom_hbond_atom_site_label_A
_geom_hbond_distance_DH
_geom_hbond_distance_HA
_geom_hbond_distance_DA
_geom_hbond_angle_DHA
_geom_hbond_site_symmetry_A
C4 H9 N2 1.00 2.67 3.513(4) 142.2 1_565
C4 H9 N2 1.00 2.67 3.513(4) 142.2 1_565
C4 H9 N2 1.00 2.67 3.513(4) 142.2 1_565
C4 H9 N2 1.00 2.67 3.513(4) 142.2 1_565
C4 H9 N2 1.00 2.67 3.513(4) 142.2 1_565
C4 H9 N2 1.00 2.67 3.513(4) 142.2 1_565

loop_
_geom_torsion_atom_site_label_1
_geom_torsion_atom_site_label_2
_geom_torsion_atom_site_label_3
_geom_torsion_atom_site_label_4
_geom_torsion
C4 O1 C3 C13 -1.3(3)
C4 O1 C3 C2 -123.1(2)
C11 C2 C3 O1 -171.3(2)
C1 C2 C3 O1 71.3(3)
C12 C2 C3 O1 -48.6(3)
C11 C2 C3 C13 72.2(3)
C1 C2 C3 C13 -45.1(3)
C12 C2 C3 C13 -165.1(2)
C3 O1 C4 C18 3.8(3)
C3 O1 C4 C5 128.4(2)
O1 C4 C5 C6 62.6(3)
C18 C4 C5 C6 -179.8(3)
C4 C5 C6 O2 13.0(4)
C4 C5 C6 C7 -164.2(3)
O2 C6 C7 C19 166.7(3)
C5 C6 C7 C19 -16.1(4)
O2 C6 C7 C8 -14.9(5)
C5 C6 C7 C8 162.3(3)
C19 C7 C8 C9 2.3(4)
C6 C7 C8 C9 -176.2(3)
C7 C8 C9 C10 -0.3(5)
C8 C9 C10 C20 -1.8(5)
C8 C9 C10 Br1 179.1(2)
O1 C3 C13 C18 -2.1(3)
C2 C3 C13 C18 115.7(3)
O1 C3 C13 C14 -178.4(3)
C2 C3 C13 C14 -60.7(4)
C18 C13 C14 C15 -1.4(5)
C3 C13 C14 C15 174.6(3)
C13 C14 C15 C16 0.2(5)
C14 C15 C16 C17 0.5(5)
C15 C16 C17 C18 0.0(5)
C14 C13 C18 C17 1.8(5)
C3 C13 C18 C17 -174.9(3)
C14 C13 C18 C4 -178.7(3)
C3 C13 C18 C4 4.5(3)
C16 C17 C18 C13 -1.1(5)
C16 C17 C18 C4 179.6(3)
O1 C4 C18 C13 -5.1(3)
C5 C4 C18 C13 -125.8(3)
O1 C4 C18 C17 174.3(3)
C5 C4 C18 C17 53.6(4)
C8 C7 C19 C20 -2.2(4)
C6 C7 C19 C20 176.2(3)
C7 C19 C20 C10 0.2(4)
C9 C10 C20 C19 1.9(4)
Br1 C10 C20 C19 -179.0(2)
